data_1532588
loop_
_publ_author_name
'Ikeda, T.'
'Kodaira, T.'

_publ_section_title
;
 Crystal structure annd magnetic properties of rubidium clusters in
 zeolite LTA
;
_journal_name_full 'Studies in Surface Science and Catalysis'
_journal_page_first 3416
_journal_page_last 3423
_journal_volume 135
_journal_year 2001
_chemical_formula_sum 'Al96 K30.92 O384 Rb100.64 Si96'
_chemical_name_systematic 'Rb100.64 K30.92 (Al96 Si96 O384)'
_space_group_IT_number 196
_symmetry_space_group_name_Hall 'F 2 2 3'
_symmetry_space_group_name_H-M 'F 2 3'
_cell_angle_alpha 90
_cell_angle_beta 90
_cell_angle_gamma 90
_cell_formula_units_Z 1
_cell_length_a 24.6336
_cell_length_b 24.6336
_cell_length_c 24.6336
_cell_volume 14948.019
_citation_journal_id_ASTM SSCTDM
_cod_data_source_file Ikeda_SSCTDM_2001_895.cif
_cod_data_source_block Al96K30.92O384Rb100.64Si96
_cod_original_cell_volume 14948.02
_cod_database_code 1532588

loop_
_symmetry_equiv_pos_as_xyz
x,y,z
-x,-y,z
x,-y,-z
-x,y,-z
z,x,y
-z,-x,y
z,-x,-y
-z,x,-y
y,z,x
y,-z,-x
-y,z,-x
-y,-z,x
x,y+1/2,z+1/2
-x,-y+1/2,z+1/2
x,-y+1/2,-z+1/2
-x,y+1/2,-z+1/2
z,x+1/2,y+1/2
-z,-x+1/2,y+1/2
z,-x+1/2,-y+1/2
-z,x+1/2,-y+1/2
y,z+1/2,x+1/2
y,-z+1/2,-x+1/2
-y,z+1/2,-x+1/2
-y,-z+1/2,x+1/2
x+1/2,y,z+1/2
-x+1/2,-y,z+1/2
x+1/2,-y,-z+1/2
-x+1/2,y,-z+1/2
z+1/2,x,y+1/2
-z+1/2,-x,y+1/2
z+1/2,-x,-y+1/2
-z+1/2,x,-y+1/2
y+1/2,z,x+1/2
y+1/2,-z,-x+1/2
-y+1/2,z,-x+1/2
-y+1/2,-z,x+1/2
x+1/2,y+1/2,z
-x+1/2,-y+1/2,z
x+1/2,-y+1/2,-z
-x+1/2,y+1/2,-z
z+1/2,x+1/2,y
-z+1/2,-x+1/2,y
z+1/2,-x+1/2,-y
-z+1/2,x+1/2,-y
y+1/2,z+1/2,x
y+1/2,-z+1/2,-x
-y+1/2,z+1/2,-x
-y+1/2,-z+1/2,x

loop_
_atom_site_label
_atom_site_type_symbol
_atom_site_fract_x
_atom_site_fract_y
_atom_site_fract_z
_atom_site_occupancy
_atom_site_U_iso_or_equiv
Rb7 Rb 0.661 0.661 0.661 0.127 0.0
Si2 Si+4 0.5878 0.4992 0.6836 1 0.0
K14 K+1 0.7697 0.5886 0.642 0.061 0.0
Rb3 Rb 0.0582 0.0582 0.0582 0.26 0.0
Rb11 Rb 0.3741 0.3741 0.3741 0.403 0.0
O2 O-2 -0.0077 0.1437 0.1545 1 0.0
O8 O-2 0.0524 0.0527 0.6772 1 0.0
K4 K+1 0.8657 0.8657 0.8657 0.108 0.0
Rb14 Rb 0.7697 0.5886 0.642 0.198 0.0
K3 K+1 0.0582 0.0582 0.0582 0.08 0.0
O1 O-2 0.004 0.126 0.2434 1 0.0
O5 O-2 0.6083 0.4934 0.739 1 0.0
K5 K+1 0.883 0.883 0.883 0.047 0.0
Rb9 Rb 0.5404 0.5404 0.5404 0.195 0.0
Rb17 Rb 0.767 0.767 0.767 0.122 0.0
Rb12 Rb 0.4353 0.4353 0.4353 0.195 0.0
Rb6 Rb -0.0586 -0.0586 -0.0586 0.26 0.0
K17 K+1 0.767 0.767 0.767 0.037 0.0
K11 K+1 0.3741 0.3741 0.3741 0.124 0.0
K13 K+1 0.254 0.1252 0.1323 0.075 0.0
K7 K+1 0.661 0.661 0.661 0.039 0.0
K19 K+1 0.594 0.5 0.5 0.006 0.0
K9 K+1 0.5404 0.5404 0.5404 0.06 0.0
Rb18 Rb 0.124 0 0 0.095 0.0
Rb4 Rb 0.8657 0.8657 0.8657 0.352 0.0
K15 K+1 -0.001 0.249 0.248 0.158 0.0
Rb2 Rb 0.114 0.114 0.114 0.153 0.0
K6 K+1 -0.0586 -0.0586 -0.0586 0.08 0.0
Rb15 Rb -0.001 0.249 0.248 0.514 0.0
Rb10 Rb 0.3221 0.3221 0.3221 0.127 0.0
K18 K+1 0.124 0 0 0.029 0.0
Rb19 Rb 0.594 0.5 0.5 0.021 0.0
K2 K+1 0.114 0.114 0.114 0.047 0.0
Rb5 Rb 0.883 0.883 0.883 0.153 0.0
Si1 Si+4 -0.0014 0.0947 0.1877 1 0.0
Rb1 Rb 0.1394 0.1394 0.1394 0.352 0.0
K16 K+1 0.266 0.266 0.266 0.044 0.0
Al1 Al+3 -0.0004 0.1866 0.088 1 0.0
Rb16 Rb 0.266 0.266 0.266 0.141 0.0
O3 O-2 0.557 0.5542 0.3211 1 0.0
O6 O-2 0.6376 0.4986 0.6453 1 0.0
Rb8 Rb 0.6282 0.6282 0.6282 0.403 0.0
K8 K+1 0.6282 0.6282 0.6282 0.124 0.0
K1 K+1 0.1394 0.1394 0.1394 0.108 0.0
Rb13 Rb 0.254 0.1252 0.1323 0.246 0.0
O7 O-2 0.0507 0.06249 0.8166 1 0.0
Al2 Al+3 0.6878 0.4978 0.5972 1 0.0
K10 K+1 0.3221 0.3221 0.3221 0.039 0.0
K12 K+1 0.4353 0.4353 0.4353 0.06 0.0
O4 O-2 0.5445 0.555 0.17 1 0.0
